data_7154284
loop_
_publ_author_name
'Liu, Qiuhua'
'Zhou, Xiaochun'
'Liu, Haomin'
'Zhang, Xi'
'Zhou, Zaichun'

_publ_section_title
;
 Fractional transfer of a free unpaired electron to overcome energy
 barriers in the formation of Fe(4+) from Fe(3+) during the core
 contraction of macrocycles: implication for heme distortion.
;
_journal_issue 10
_journal_name_full 'Organic &amp; biomolecular chemistry'
_journal_page_first 2939
_journal_page_last 2946
_journal_paper_doi 10.1039/c4ob02429j
_journal_volume 13
_journal_year 2015
_chemical_formula_moiety 'C59 H54 Cl Fe N6 O6'
_chemical_formula_sum 'C59 H54 Cl Fe N6 O6'
_chemical_formula_weight 1034.38
_chemical_name_systematic
;
?
;
_space_group_IT_number 2
_symmetry_cell_setting triclinic
_symmetry_space_group_name_Hall '-P 1'
_symmetry_space_group_name_H-M 'P -1'
_atom_sites_solution_hydrogens geom
_atom_sites_solution_primary direct
_atom_sites_solution_secondary difmap
_audit_creation_method SHELXL-97
_audit_update_record
;
2013-03-20 deposited with the CCDC.
2015-01-09 downloaded from the CCDC.
;
_cell_angle_alpha 62.671(12)
_cell_angle_beta 75.00(2)
_cell_angle_gamma 71.377(19)
_cell_formula_units_Z 2
_cell_length_a 14.0827(12)
_cell_length_b 16.3185(17)
_cell_length_c 16.6591(18)
_cell_measurement_reflns_used 4124
_cell_measurement_temperature 113(2)
_cell_measurement_theta_max 72.80
_cell_measurement_theta_min 27.50
_cell_volume 3194.3(7)
_computing_cell_refinement 'CrystalClear-SM Expert 2.0 r5'
_computing_data_collection 'CrystalClear-SM Expert 2.0 r5 (Rigaku, 2010)'
_computing_data_reduction 'CrystalClear-SM Expert 2.0 r5'
_computing_molecular_graphics 'CrystalStructure 4.0'
_computing_publication_material 'CrystalStructure 4.0 (Rigaku, 2009)'
_computing_structure_refinement 'SHELXL-97 (Sheldrick, 1997)'
_computing_structure_solution 'SHELXS-97 (Sheldrick, 1990)'
_diffrn_ambient_temperature 113(2)
_diffrn_detector_area_resol_mean 11.11
_diffrn_measured_fraction_theta_full 0.979
_diffrn_measured_fraction_theta_max 0.952
_diffrn_measurement_device_type 'Rigaku Saturn944 CCD'
_diffrn_measurement_method \w
_diffrn_radiation_monochromator multilayer
_diffrn_radiation_source 'fine-focus sealed tube'
_diffrn_radiation_type CuK\a
_diffrn_radiation_wavelength 1.54187
_diffrn_reflns_av_R_equivalents 0.0887
_diffrn_reflns_av_sigmaI/netI 0.0727
_diffrn_reflns_limit_h_max 16
_diffrn_reflns_limit_h_min -15
_diffrn_reflns_limit_k_max 20
_diffrn_reflns_limit_k_min -20
_diffrn_reflns_limit_l_max 20
_diffrn_reflns_limit_l_min -20
_diffrn_reflns_number 41541
_diffrn_reflns_theta_full 67.50
_diffrn_reflns_theta_max 72.88
_diffrn_reflns_theta_min 3.01
_diffrn_standards_decay_% 0
_diffrn_standards_interval_count 0
_diffrn_standards_interval_time 0
_diffrn_standards_number 0
_exptl_absorpt_coefficient_mu 2.657
_exptl_absorpt_correction_T_max 0.8155
_exptl_absorpt_correction_T_min 0.6463
_exptl_absorpt_correction_type multi-scan
_exptl_absorpt_process_details CrystalClear
_exptl_crystal_colour colorless
_exptl_crystal_density_diffrn 1.075
_exptl_crystal_density_method 'not measured'
_exptl_crystal_description prism
_exptl_crystal_F_000 1082
_exptl_crystal_size_max 0.18
_exptl_crystal_size_mid 0.14
_exptl_crystal_size_min 0.08
_platon_squeeze_details
;
;
_refine_diff_density_max 0.726
_refine_diff_density_min -0.522
_refine_diff_density_rms 0.103
_refine_ls_extinction_coef 0.0015(2)
_refine_ls_extinction_expression Fc^*^=kFc[1+0.001xFc^2^\l^3^/sin(2\q)]^-1/4^
_refine_ls_extinction_method SHELXL
_refine_ls_goodness_of_fit_ref 0.999
_refine_ls_hydrogen_treatment constr
_refine_ls_matrix_type full
_refine_ls_number_parameters 665
_refine_ls_number_reflns 12139
_refine_ls_number_restraints 0
_refine_ls_restrained_S_all 0.999
_refine_ls_R_factor_all 0.0864
_refine_ls_R_factor_gt 0.0775
_refine_ls_shift/su_max 0.001
_refine_ls_shift/su_mean 0.000
_refine_ls_structure_factor_coef Fsqd
_refine_ls_weighting_details 'calc w=1/[\s^2^(Fo^2^)+(0.1466P)^2^+0.0000P] where P=(Fo^2^+2Fc^2^)/3'
_refine_ls_weighting_scheme calc
_refine_ls_wR_factor_gt 0.2092
_refine_ls_wR_factor_ref 0.2225
_reflns_number_gt 9208
_reflns_number_total 12139
_reflns_threshold_expression >2sigma(I)
_cod_data_source_file c4ob02429j2.cif
_cod_data_source_block L7TtPPFe
_cod_depositor_comments 'Adding full bibliography for 7154280--7154285.cif.'
_cod_original_cell_volume 3194.3(6)
_cod_database_code 7154284

loop_
_symmetry_equiv_pos_as_xyz
'x, y, z'
'-x, -y, -z'

loop_
_atom_site_label
_atom_site_type_symbol
_atom_site_fract_x
_atom_site_fract_y
_atom_site_fract_z
_atom_site_U_iso_or_equiv
_atom_site_adp_type
_atom_site_occupancy
_atom_site_symmetry_multiplicity
_atom_site_calc_flag
_atom_site_refinement_flags
Fe1 Fe 0.16793(3) 0.63161(3) 0.08388(3) 0.03969(16) Uani 1 1 d .
Cl1 Cl 0.00155(6) 0.68808(5) 0.09795(5) 0.0524(2) Uani 1 1 d .
O1 O 0.4292(2) 0.65526(18) -0.20746(16) 0.0600(6) Uani 1 1 d .
O2 O 0.43146(19) 0.49351(18) 0.31009(16) 0.0567(6) Uani 1 1 d .
O3 O 0.1387(2) -0.01787(18) 0.2325(2) 0.0746(8) Uani 1 1 d .
O4 O 0.0111(3) 0.0579(2) 0.1566(3) 0.0866(9) Uani 1 1 d .
O5 O 0.2619(2) 1.25893(18) -0.0651(2) 0.0765(8) Uani 1 1 d .
O6 O 0.4029(3) 1.1797(2) -0.0127(3) 0.0973(11) Uani 1 1 d .
N1 N 0.22001(19) 0.73977(16) -0.02932(15) 0.0414(5) Uani 1 1 d .
N2 N 0.18712(19) 0.56206(16) 0.00211(15) 0.0414(5) Uani 1 1 d .
N3 N 0.1869(2) 0.49860(16) 0.19123(15) 0.0415(5) Uani 1 1 d .
N4 N 0.2184(2) 0.67764(17) 0.15893(16) 0.0443(5) Uani 1 1 d .
N5 N 0.0826(3) 0.0559(2) 0.1878(2) 0.0593(7) Uani 1 1 d .
N6 N 0.3218(3) 1.1843(2) -0.0309(2) 0.0616(8) Uani 1 1 d .
C1 C 0.2312(2) 0.8221(2) -0.0322(2) 0.0448(6) Uani 1 1 d .
C2 C 0.2535(3) 0.8861(2) -0.1256(2) 0.0491(7) Uani 1 1 d .
H2 H 0.2643 0.9476 -0.1464 0.059 Uiso 1 1 calc R
C3 C 0.2562(3) 0.8419(2) -0.1781(2) 0.0498(7) Uani 1 1 d .
H3 H 0.2694 0.8668 -0.2427 0.060 Uiso 1 1 calc R
C4 C 0.2355(2) 0.7510(2) -0.11851(18) 0.0443(6) Uani 1 1 d .
C5 C 0.2325(2) 0.6851(2) -0.14829(19) 0.0433(6) Uani 1 1 d .
C6 C 0.2064(2) 0.5980(2) -0.09176(19) 0.0441(6) Uani 1 1 d .
C7 C 0.1957(3) 0.5335(2) -0.1222(2) 0.0491(7) Uani 1 1 d .
H7 H 0.2055 0.5418 -0.1838 0.059 Uiso 1 1 calc R
C8 C 0.1692(3) 0.4586(2) -0.0485(2) 0.0490(7) Uani 1 1 d .
H8 H 0.1564 0.4047 -0.0483 0.059 Uiso 1 1 calc R
C9 C 0.1642(2) 0.4761(2) 0.03002(19) 0.0424(6) Uani 1 1 d .
C10 C 0.1521(2) 0.4091(2) 0.1210(2) 0.0429(6) Uani 1 1 d .
C11 C 0.1639(2) 0.42016(19) 0.19597(19) 0.0435(6) Uani 1 1 d .
C12 C 0.1643(3) 0.3492(2) 0.2878(2) 0.0468(7) Uani 1 1 d .
H12 H 0.1476 0.2899 0.3102 0.056 Uiso 1 1 calc R
C13 C 0.1929(3) 0.3821(2) 0.3366(2) 0.0481(7) Uani 1 1 d .
H13 H 0.2026 0.3491 0.3990 0.058 Uiso 1 1 calc R
C14 C 0.2059(2) 0.4760(2) 0.27677(19) 0.0429(6) Uani 1 1 d .
C15 C 0.2308(2) 0.5346(2) 0.30322(19) 0.0431(6) Uani 1 1 d .
C16 C 0.2296(2) 0.6305(2) 0.24858(19) 0.0446(6) Uani 1 1 d .
C17 C 0.2419(3) 0.6940(2) 0.2818(2) 0.0516(7) Uani 1 1 d .
H17 H 0.2513 0.6785 0.3420 0.062 Uiso 1 1 calc R
C18 C 0.2375(3) 0.7788(2) 0.2107(2) 0.0529(7) Uani 1 1 d .
H18 H 0.2415 0.8353 0.2118 0.064 Uiso 1 1 calc R
C19 C 0.2256(2) 0.7689(2) 0.1326(2) 0.0451(6) Uani 1 1 d .
C20 C 0.2316(2) 0.8366(2) 0.0436(2) 0.0471(7) Uani 1 1 d .
C21 C 0.2670(3) 0.7076(2) -0.2467(2) 0.0495(7) Uani 1 1 d .
C22 C 0.3697(3) 0.6963(2) -0.2749(2) 0.0553(8) Uani 1 1 d .
C23 C 0.4053(4) 0.7240(3) -0.3679(2) 0.0709(10) Uani 1 1 d .
H23 H 0.4758 0.7160 -0.3884 0.085 Uiso 1 1 calc R
C24 C 0.3375(4) 0.7628(3) -0.4290(2) 0.0773(12) Uani 1 1 d .
H24 H 0.3629 0.7820 -0.4920 0.093 Uiso 1 1 calc R
C25 C 0.2336(4) 0.7757(3) -0.4039(2) 0.0698(11) Uani 1 1 d .
C26 C 0.1991(3) 0.7463(2) -0.3099(2) 0.0595(9) Uani 1 1 d .
H26 H 0.1286 0.7530 -0.2892 0.071 Uiso 1 1 calc R
C27 C 0.1591(4) 0.8226(4) -0.4742(3) 0.0946(17) Uani 1 1 d .
C28 C 0.1649(7) 0.9304(4) -0.5278(4) 0.131(3) Uani 1 1 d .
H28A H 0.1264 0.9608 -0.5796 0.197 Uiso 1 1 calc R
H28B H 0.2356 0.9341 -0.5501 0.197 Uiso 1 1 calc R
H28C H 0.1362 0.9628 -0.4869 0.197 Uiso 1 1 calc R
C29 C 0.0519(5) 0.8188(6) -0.4310(4) 0.137(3) Uani 1 1 d .
H29A H 0.0079 0.8482 -0.4788 0.205 Uiso 1 1 calc R
H29B H 0.0299 0.8532 -0.3917 0.205 Uiso 1 1 calc R
H29C H 0.0478 0.7525 -0.3944 0.205 Uiso 1 1 calc R
C30 C 0.1940(5) 0.7780(5) -0.5417(3) 0.1048(18) Uani 1 1 d .
H30A H 0.1787 0.7153 -0.5135 0.157 Uiso 1 1 calc R
H30B H 0.2671 0.7713 -0.5601 0.157 Uiso 1 1 calc R
H30C H 0.1589 0.8184 -0.5955 0.157 Uiso 1 1 calc R
C31 C 0.5248(3) 0.6779(3) -0.2254(3) 0.0691(10) Uani 1 1 d .
H31A H 0.5162 0.7475 -0.2510 0.083 Uiso 1 1 calc R
H31B H 0.5714 0.6542 -0.2699 0.083 Uiso 1 1 calc R
C32 C 0.5672(3) 0.6308(4) -0.1356(3) 0.0726(11) Uani 1 1 d .
H32A H 0.6308 0.6503 -0.1464 0.087 Uiso 1 1 calc R
H32B H 0.5852 0.5613 -0.1172 0.087 Uiso 1 1 calc R
C33 C 0.5003(3) 0.6504(3) -0.0554(3) 0.0612(8) Uani 1 1 d .
H33A H 0.4776 0.7199 -0.0738 0.073 Uiso 1 1 calc R
H33B H 0.4395 0.6251 -0.0392 0.073 Uiso 1 1 calc R
C34 C 0.5548(3) 0.6062(3) 0.0274(3) 0.0598(8) Uani 1 1 d .
H34A H 0.5859 0.5387 0.0392 0.072 Uiso 1 1 calc R
H34B H 0.6104 0.6377 0.0122 0.072 Uiso 1 1 calc R
C35 C 0.4919(3) 0.6104(3) 0.1144(3) 0.0629(9) Uani 1 1 d .
H35A H 0.4377 0.5764 0.1320 0.076 Uiso 1 1 calc R
H35B H 0.4593 0.6775 0.1034 0.076 Uiso 1 1 calc R
C36 C 0.5539(3) 0.5671(3) 0.1920(3) 0.0685(10) Uani 1 1 d .
H36A H 0.5955 0.5044 0.1949 0.082 Uiso 1 1 calc R
H36B H 0.6010 0.6075 0.1771 0.082 Uiso 1 1 calc R
C37 C 0.4984(3) 0.5539(3) 0.2839(3) 0.0694(10) Uani 1 1 d .
H37A H 0.5471 0.5254 0.3284 0.083 Uiso 1 1 calc R
H37B H 0.4593 0.6162 0.2838 0.083 Uiso 1 1 calc R
C38 C 0.3712(3) 0.4789(2) 0.3911(2) 0.0526(7) Uani 1 1 d .
C39 C 0.2683(2) 0.4943(2) 0.3933(2) 0.0472(7) Uani 1 1 d .
C40 C 0.2046(3) 0.4779(2) 0.4751(2) 0.0511(7) Uani 1 1 d .
H40 H 0.1340 0.4896 0.4752 0.061 Uiso 1 1 calc R
C41 C 0.2416(3) 0.4445(3) 0.5578(2) 0.0594(9) Uani 1 1 d .
C42 C 0.3443(3) 0.4290(3) 0.5538(3) 0.0686(10) Uani 1 1 d .
H42 H 0.3711 0.4067 0.6089 0.082 Uiso 1 1 calc R
C43 C 0.4106(3) 0.4441(3) 0.4733(3) 0.0671(10) Uani 1 1 d .
H43 H 0.4813 0.4313 0.4737 0.080 Uiso 1 1 calc R
C44 C 0.1728(3) 0.4260(4) 0.6477(3) 0.0746(12) Uani 1 1 d .
C45 C 0.1832(8) 0.4799(11) 0.6928(7) 0.227(7) Uani 1 1 d .
H45A H 0.1575 0.4513 0.7577 0.341 Uiso 1 1 calc R
H45B H 0.1445 0.5455 0.6652 0.341 Uiso 1 1 calc R
H45C H 0.2547 0.4791 0.6859 0.341 Uiso 1 1 calc R
C46 C 0.2085(5) 0.3199(5) 0.7103(4) 0.120(2) Uani 1 1 d .
H46A H 0.2710 0.3102 0.7324 0.179 Uiso 1 1 calc R
H46B H 0.2210 0.2815 0.6758 0.179 Uiso 1 1 calc R
H46C H 0.1561 0.3008 0.7623 0.179 Uiso 1 1 calc R
C47 C 0.0626(3) 0.4423(4) 0.6397(3) 0.0749(11) Uani 1 1 d .
H47A H 0.0233 0.4242 0.7005 0.112 Uiso 1 1 calc R
H47B H 0.0572 0.4037 0.6109 0.112 Uiso 1 1 calc R
H47C H 0.0361 0.5095 0.6024 0.112 Uiso 1 1 calc R
C48 C 0.1346(2) 0.3170(2) 0.13694(19) 0.0446(6) Uani 1 1 d .
C49 C 0.0493(3) 0.3140(2) 0.1128(2) 0.0493(7) Uani 1 1 d .
H49 H 0.0018 0.3715 0.0851 0.059 Uiso 1 1 calc R
C50 C 0.0319(3) 0.2289(2) 0.1282(2) 0.0517(7) Uani 1 1 d .
H50 H -0.0265 0.2272 0.1110 0.062 Uiso 1 1 calc R
C51 C 0.1025(3) 0.1458(2) 0.1695(2) 0.0493(7) Uani 1 1 d .
C52 C 0.1895(3) 0.1455(2) 0.1933(2) 0.0528(7) Uani 1 1 d .
H52 H 0.2371 0.0878 0.2205 0.063 Uiso 1 1 calc R
C53 C 0.2054(3) 0.2319(2) 0.1762(2) 0.0512(7) Uani 1 1 d .
H53 H 0.2652 0.2335 0.1914 0.061 Uiso 1 1 calc R
C54 C 0.2517(3) 0.9286(2) 0.0272(2) 0.0483(7) Uani 1 1 d .
C55 C 0.3416(3) 0.9278(2) 0.0483(2) 0.0530(7) Uani 1 1 d .
H55 H 0.3886 0.8691 0.0739 0.064 Uiso 1 1 calc R
C56 C 0.3634(3) 1.0105(2) 0.0326(3) 0.0580(8) Uani 1 1 d .
H56 H 0.4231 1.0095 0.0500 0.070 Uiso 1 1 calc R
C57 C 0.2961(3) 1.0956(2) -0.0090(2) 0.0517(7) Uani 1 1 d .
C58 C 0.2056(3) 1.1005(2) -0.0309(2) 0.0535(7) Uani 1 1 d .
H58 H 0.1596 1.1594 -0.0577 0.064 Uiso 1 1 calc R
C59 C 0.1849(3) 1.0142(2) -0.0116(2) 0.0497(7) Uani 1 1 d .
H59 H 0.1234 1.0147 -0.0255 0.060 Uiso 1 1 calc R

loop_
_atom_site_aniso_label
_atom_site_aniso_U_11
_atom_site_aniso_U_22
_atom_site_aniso_U_33
_atom_site_aniso_U_23
_atom_site_aniso_U_13
_atom_site_aniso_U_12
Fe1 0.0448(3) 0.0379(2) 0.0371(2) -0.01477(18) -0.00775(17) -0.00989(18)
Cl1 0.0457(4) 0.0572(4) 0.0489(4) -0.0200(3) -0.0093(3) -0.0056(3)
O1 0.0613(15) 0.0676(15) 0.0505(12) -0.0237(11) 0.0009(10) -0.0218(11)
O2 0.0544(14) 0.0696(15) 0.0540(12) -0.0284(11) -0.0054(10) -0.0216(11)
O3 0.091(2) 0.0436(13) 0.0881(19) -0.0255(13) -0.0130(16) -0.0162(13)
O4 0.102(2) 0.0669(18) 0.110(2) -0.0314(16) -0.0262(19) -0.0417(16)
O5 0.086(2) 0.0419(13) 0.101(2) -0.0252(13) -0.0222(16) -0.0121(12)
O6 0.078(2) 0.0693(19) 0.157(3) -0.041(2) -0.034(2) -0.0271(16)
N1 0.0493(14) 0.0368(11) 0.0383(11) -0.0147(9) -0.0061(10) -0.0111(10)
N2 0.0477(14) 0.0385(12) 0.0387(11) -0.0160(9) -0.0086(10) -0.0084(9)
N3 0.0521(14) 0.0393(12) 0.0369(11) -0.0134(9) -0.0102(10) -0.0154(10)
N4 0.0528(15) 0.0411(12) 0.0411(12) -0.0173(10) -0.0083(10) -0.0114(10)
N5 0.073(2) 0.0500(16) 0.0599(16) -0.0234(13) -0.0030(14) -0.0236(14)
N6 0.068(2) 0.0522(17) 0.0719(19) -0.0288(14) -0.0049(15) -0.0212(14)
C1 0.0475(17) 0.0369(14) 0.0478(15) -0.0124(11) -0.0075(12) -0.0138(11)
C2 0.0585(19) 0.0432(15) 0.0466(15) -0.0196(12) -0.0040(13) -0.0136(13)
C3 0.060(2) 0.0462(16) 0.0425(14) -0.0164(12) -0.0058(13) -0.0156(13)
C4 0.0526(17) 0.0458(15) 0.0353(13) -0.0136(11) -0.0046(11) -0.0180(12)
C5 0.0492(17) 0.0392(14) 0.0405(14) -0.0139(11) -0.0147(12) -0.0058(11)
C6 0.0485(17) 0.0487(15) 0.0406(14) -0.0205(12) -0.0060(12) -0.0150(12)
C7 0.066(2) 0.0442(15) 0.0396(14) -0.0155(12) -0.0165(13) -0.0117(13)
C8 0.063(2) 0.0430(15) 0.0466(15) -0.0192(12) -0.0149(13) -0.0116(13)
C9 0.0498(17) 0.0389(14) 0.0428(14) -0.0178(11) -0.0131(12) -0.0090(11)
C10 0.0478(17) 0.0406(14) 0.0443(14) -0.0159(11) -0.0141(12) -0.0113(11)
C11 0.0542(18) 0.0358(13) 0.0404(14) -0.0125(11) -0.0114(12) -0.0113(11)
C12 0.0567(18) 0.0397(14) 0.0431(14) -0.0135(11) -0.0100(12) -0.0129(12)
C13 0.0544(18) 0.0473(16) 0.0404(14) -0.0125(12) -0.0113(12) -0.0136(13)
C14 0.0513(17) 0.0428(14) 0.0361(13) -0.0140(11) -0.0083(11) -0.0142(12)
C15 0.0501(17) 0.0444(15) 0.0377(13) -0.0179(11) -0.0082(11) -0.0113(12)
C16 0.0560(18) 0.0445(15) 0.0398(13) -0.0186(11) -0.0123(12) -0.0134(12)
C17 0.068(2) 0.0497(17) 0.0452(15) -0.0217(13) -0.0115(14) -0.0176(14)
C18 0.069(2) 0.0486(17) 0.0481(16) -0.0243(13) -0.0086(14) -0.0158(14)
C19 0.0548(18) 0.0397(14) 0.0488(15) -0.0228(12) -0.0092(12) -0.0121(12)
C20 0.0509(18) 0.0389(14) 0.0532(16) -0.0213(12) -0.0123(13) -0.0049(12)
C21 0.062(2) 0.0461(16) 0.0396(14) -0.0166(12) -0.0036(13) -0.0151(13)
C22 0.068(2) 0.0522(17) 0.0422(15) -0.0174(13) -0.0025(14) -0.0163(15)
C23 0.076(3) 0.078(3) 0.0461(18) -0.0222(17) 0.0028(17) -0.015(2)
C24 0.099(3) 0.074(3) 0.0391(17) -0.0169(16) -0.0038(18) -0.008(2)
C25 0.093(3) 0.065(2) 0.0362(15) -0.0179(14) -0.0119(17) 0.0006(19)
C26 0.083(3) 0.0525(18) 0.0377(15) -0.0168(13) -0.0125(15) -0.0081(16)
C27 0.106(4) 0.110(4) 0.045(2) -0.032(2) -0.023(2) 0.014(3)
C28 0.187(7) 0.093(4) 0.071(3) -0.022(3) -0.055(4) 0.034(4)
C29 0.112(5) 0.202(8) 0.082(3) -0.077(4) -0.055(3) 0.044(5)
C30 0.114(4) 0.141(5) 0.065(3) -0.056(3) -0.021(3) -0.009(4)
C31 0.062(2) 0.088(3) 0.060(2) -0.0289(19) 0.0029(17) -0.033(2)
C32 0.061(2) 0.096(3) 0.075(2) -0.048(2) 0.0031(19) -0.026(2)
C33 0.053(2) 0.065(2) 0.064(2) -0.0230(16) -0.0096(15) -0.0153(16)
C34 0.052(2) 0.069(2) 0.064(2) -0.0309(17) -0.0016(15) -0.0219(16)
C35 0.062(2) 0.061(2) 0.064(2) -0.0213(16) -0.0090(16) -0.0183(16)
C36 0.072(3) 0.073(2) 0.069(2) -0.0284(19) -0.0047(18) -0.0320(19)
C37 0.066(2) 0.082(3) 0.068(2) -0.0246(19) -0.0137(18) -0.034(2)
C38 0.0511(19) 0.0610(19) 0.0498(16) -0.0237(14) -0.0091(13) -0.0152(14)
C39 0.0523(19) 0.0470(16) 0.0432(14) -0.0151(12) -0.0135(12) -0.0122(13)
C40 0.0498(18) 0.0627(19) 0.0426(15) -0.0163(13) -0.0123(13) -0.0185(14)
C41 0.062(2) 0.075(2) 0.0441(16) -0.0179(15) -0.0139(15) -0.0244(17)
C42 0.065(2) 0.097(3) 0.0505(18) -0.0279(18) -0.0190(16) -0.022(2)
C43 0.062(2) 0.087(3) 0.060(2) -0.0289(19) -0.0194(17) -0.0219(19)
C44 0.065(3) 0.120(4) 0.0447(18) -0.032(2) -0.0078(16) -0.033(2)
C45 0.180(8) 0.51(2) 0.164(8) -0.259(12) 0.088(7) -0.200(12)
C46 0.088(4) 0.137(5) 0.069(3) 0.001(3) -0.006(3) -0.013(3)
C47 0.070(3) 0.098(3) 0.0503(19) -0.0250(19) -0.0048(17) -0.022(2)
C48 0.0574(18) 0.0403(14) 0.0388(13) -0.0134(11) -0.0112(12) -0.0155(12)
C49 0.061(2) 0.0386(15) 0.0495(15) -0.0144(12) -0.0168(14) -0.0115(13)
C50 0.057(2) 0.0471(16) 0.0541(17) -0.0193(13) -0.0113(14) -0.0158(14)
C51 0.060(2) 0.0421(15) 0.0510(16) -0.0219(12) -0.0061(13) -0.0159(13)
C52 0.062(2) 0.0436(16) 0.0523(17) -0.0202(13) -0.0099(14) -0.0088(14)
C53 0.0562(19) 0.0439(16) 0.0553(17) -0.0193(13) -0.0135(14) -0.0111(13)
C54 0.0553(19) 0.0413(15) 0.0504(16) -0.0199(12) -0.0094(13) -0.0105(12)
C55 0.0560(19) 0.0402(15) 0.0606(18) -0.0164(13) -0.0154(15) -0.0090(13)
C56 0.060(2) 0.0506(18) 0.068(2) -0.0232(15) -0.0163(16) -0.0148(15)
C57 0.058(2) 0.0423(16) 0.0577(18) -0.0198(13) -0.0122(14) -0.0127(13)
C58 0.061(2) 0.0452(16) 0.0555(17) -0.0217(13) -0.0090(14) -0.0114(14)
C59 0.0545(19) 0.0427(15) 0.0535(16) -0.0214(13) -0.0100(13) -0.0085(13)

loop_
_atom_type_symbol
_atom_type_description
_atom_type_scat_dispersion_real
_atom_type_scat_dispersion_imag
_atom_type_scat_source
C C 0.0181 0.0091 'International Tables Vol C Tables 4.2.6.8 and 6.1.1.4'
H H 0.0000 0.0000 'International Tables Vol C Tables 4.2.6.8 and 6.1.1.4'
N N 0.0311 0.0180 'International Tables Vol C Tables 4.2.6.8 and 6.1.1.4'
O O 0.0492 0.0322 'International Tables Vol C Tables 4.2.6.8 and 6.1.1.4'
Cl Cl 0.3639 0.7018 'International Tables Vol C Tables 4.2.6.8 and 6.1.1.4'
Fe Fe -1.1336 3.1974 'International Tables Vol C Tables 4.2.6.8 and 6.1.1.4'

loop_
_geom_angle_atom_site_label_1
_geom_angle_atom_site_label_2
_geom_angle_atom_site_label_3
_geom_angle
N2 Fe1 N1 88.13(9)
N2 Fe1 N3 86.34(9)
N1 Fe1 N3 153.47(10)
N2 Fe1 N4 154.02(10)
N1 Fe1 N4 85.73(10)
N3 Fe1 N4 87.97(10)
N2 Fe1 Cl1 101.67(8)
N1 Fe1 Cl1 103.35(8)
N3 Fe1 Cl1 103.18(8)
N4 Fe1 Cl1 104.31(8)
C22 O1 C31 119.7(3)
C38 O2 C37 117.0(3)
C4 N1 C1 106.2(2)
C4 N1 Fe1 126.69(19)
C1 N1 Fe1 126.46(19)
C9 N2 C6 106.0(2)
C9 N2 Fe1 125.45(18)
C6 N2 Fe1 127.57(19)
C14 N3 C11 106.4(2)
C14 N3 Fe1 126.71(19)
C11 N3 Fe1 125.81(19)
C16 N4 C19 106.7(2)
C16 N4 Fe1 126.36(19)
C19 N4 Fe1 125.6(2)
O3 N5 O4 123.3(3)
O3 N5 C51 118.3(3)
O4 N5 C51 118.4(3)
O5 N6 O6 122.9(3)
O5 N6 C57 118.9(3)
O6 N6 C57 118.1(3)
N1 C1 C20 124.9(3)
N1 C1 C2 109.6(3)
C20 C1 C2 125.2(3)
C3 C2 C1 107.0(3)
C3 C2 H2 126.5
C1 C2 H2 126.5
C2 C3 C4 107.5(3)
C2 C3 H3 126.2
C4 C3 H3 126.2
N1 C4 C5 126.3(3)
N1 C4 C3 109.8(2)
C5 C4 C3 123.9(3)
C4 C5 C6 125.0(3)
C4 C5 C21 116.0(3)
C6 C5 C21 118.8(3)
N2 C6 C5 125.0(3)
N2 C6 C7 109.7(3)
C5 C6 C7 125.4(3)
C8 C7 C6 108.2(3)
C8 C7 H7 125.9
C6 C7 H7 125.9
C7 C8 C9 106.5(3)
C7 C8 H8 126.7
C9 C8 H8 126.7
N2 C9 C10 125.4(2)
N2 C9 C8 109.6(2)
C10 C9 C8 124.4(3)
C11 C10 C9 124.2(3)
C11 C10 C48 118.1(2)
C9 C10 C48 117.4(2)
N3 C11 C10 124.8(3)
N3 C11 C12 109.1(2)
C10 C11 C12 125.8(3)
C13 C12 C11 107.6(3)
C13 C12 H12 126.2
C11 C12 H12 126.2
C12 C13 C14 107.3(3)
C12 C13 H13 126.4
C14 C13 H13 126.4
N3 C14 C15 126.1(3)
N3 C14 C13 109.5(2)
C15 C14 C13 124.4(3)
C14 C15 C16 124.3(3)
C14 C15 C39 119.7(3)
C16 C15 C39 115.8(3)
N4 C16 C15 126.6(3)
N4 C16 C17 110.0(3)
C15 C16 C17 123.4(3)
C18 C17 C16 106.4(3)
C18 C17 H17 126.8
C16 C17 H17 126.8
C17 C18 C19 107.8(3)
C17 C18 H18 126.1
C19 C18 H18 126.1
N4 C19 C20 125.0(3)
N4 C19 C18 109.0(3)
C20 C19 C18 125.7(3)
C19 C20 C1 124.9(3)
C19 C20 C54 117.1(3)
C1 C20 C54 117.6(3)
C22 C21 C26 120.7(3)
C22 C21 C5 117.1(3)
C26 C21 C5 122.0(3)
O1 C22 C21 115.8(3)
O1 C22 C23 125.0(4)
C21 C22 C23 119.2(4)
C24 C23 C22 119.3(4)
C24 C23 H23 120.3
C22 C23 H23 120.3
C23 C24 C25 123.5(3)
C23 C24 H24 118.2
C25 C24 H24 118.2
C24 C25 C26 116.4(4)
C24 C25 C27 122.4(4)
C26 C25 C27 121.2(4)
C21 C26 C25 120.8(4)
C21 C26 H26 119.6
C25 C26 H26 119.6
C29 C27 C30 111.7(6)
C29 C27 C25 112.8(4)
C30 C27 C25 109.2(4)
C29 C27 C28 108.5(5)
C30 C27 C28 107.7(4)
C25 C27 C28 106.7(5)
C27 C28 H28A 109.5
C27 C28 H28B 109.5
H28A C28 H28B 109.5
C27 C28 H28C 109.5
H28A C28 H28C 109.5
H28B C28 H28C 109.5
C27 C29 H29A 109.5
C27 C29 H29B 109.5
H29A C29 H29B 109.5
C27 C29 H29C 109.5
H29A C29 H29C 109.5
H29B C29 H29C 109.5
C27 C30 H30A 109.5
C27 C30 H30B 109.5
H30A C30 H30B 109.5
C27 C30 H30C 109.5
H30A C30 H30C 109.5
H30B C30 H30C 109.5
O1 C31 C32 107.3(3)
O1 C31 H31A 110.3
C32 C31 H31A 110.3
O1 C31 H31B 110.3
C32 C31 H31B 110.3
H31A C31 H31B 108.5
C31 C32 C33 117.6(4)
C31 C32 H32A 107.9
C33 C32 H32A 107.9
C31 C32 H32B 107.9
C33 C32 H32B 107.9
H32A C32 H32B 107.2
C34 C33 C32 112.2(3)
C34 C33 H33A 109.2
C32 C33 H33A 109.2
C34 C33 H33B 109.2
C32 C33 H33B 109.2
H33A C33 H33B 107.9
C35 C34 C33 116.7(3)
C35 C34 H34A 108.1
C33 C34 H34A 108.1
C35 C34 H34B 108.1
C33 C34 H34B 108.1
H34A C34 H34B 107.3
C34 C35 C36 112.5(3)
C34 C35 H35A 109.1
C36 C35 H35A 109.1
C34 C35 H35B 109.1
C36 C35 H35B 109.1
H35A C35 H35B 107.8
C37 C36 C35 117.3(4)
C37 C36 H36A 108.0
C35 C36 H36A 108.0
C37 C36 H36B 108.0
C35 C36 H36B 108.0
H36A C36 H36B 107.2
O2 C37 C36 110.3(3)
O2 C37 H37A 109.6
C36 C37 H37A 109.6
O2 C37 H37B 109.6
C36 C37 H37B 109.6
H37A C37 H37B 108.1
O2 C38 C39 118.6(3)
O2 C38 C43 122.1(3)
C39 C38 C43 119.2(3)
C38 C39 C40 120.3(3)
C38 C39 C15 116.5(3)
C40 C39 C15 123.1(3)
C39 C40 C41 121.7(3)
C39 C40 H40 119.1
C41 C40 H40 119.1
C42 C41 C40 116.8(3)
C42 C41 C44 121.0(3)
C40 C41 C44 122.2(3)
C41 C42 C43 123.3(3)
C41 C42 H42 118.4
C43 C42 H42 118.4
C42 C43 C38 118.7(4)
C42 C43 H43 120.7
C38 C43 H43 120.7
C45 C44 C41 111.4(5)
C45 C44 C47 110.9(6)
C41 C44 C47 113.6(3)
C45 C44 C46 106.7(7)
C41 C44 C46 107.0(4)
C47 C44 C46 106.8(4)
C44 C45 H45A 109.5
C44 C45 H45B 109.5
H45A C45 H45B 109.5
C44 C45 H45C 109.5
H45A C45 H45C 109.5
H45B C45 H45C 109.5
C44 C46 H46A 109.5
C44 C46 H46B 109.5
H46A C46 H46B 109.5
C44 C46 H46C 109.5
H46A C46 H46C 109.5
H46B C46 H46C 109.5
C44 C47 H47A 109.5
C44 C47 H47B 109.5
H47A C47 H47B 109.5
C44 C47 H47C 109.5
H47A C47 H47C 109.5
H47B C47 H47C 109.5
C49 C48 C53 119.0(3)
C49 C48 C10 120.8(3)
C53 C48 C10 120.2(3)
C48 C49 C50 121.3(3)
C48 C49 H49 119.4
C50 C49 H49 119.4
C49 C50 C51 118.1(3)
C49 C50 H50 121.0
C51 C50 H50 121.0
C52 C51 C50 122.6(3)
C52 C51 N5 119.4(3)
C50 C51 N5 117.9(3)
C51 C52 C53 118.0(3)
C51 C52 H52 121.0
C53 C52 H52 121.0
C52 C53 C48 121.1(3)
C52 C53 H53 119.5
C48 C53 H53 119.5
C59 C54 C55 119.2(3)
C59 C54 C20 121.4(3)
C55 C54 C20 119.4(3)
C56 C55 C54 121.0(3)
C56 C55 H55 119.5
C54 C55 H55 119.5
C55 C56 C57 118.4(3)
C55 C56 H56 120.8
C57 C56 H56 120.8
C58 C57 C56 122.9(3)
C58 C57 N6 118.4(3)
C56 C57 N6 118.7(3)
C57 C58 C59 116.9(3)
C57 C58 H58 121.6
C59 C58 H58 121.6
C54 C59 C58 121.5(3)
C54 C59 H59 119.2
C58 C59 H59 119.2

loop_
_geom_bond_atom_site_label_1
_geom_bond_atom_site_label_2
_geom_bond_distance
Fe1 N2 2.061(2)
Fe1 N1 2.065(2)
Fe1 N3 2.072(2)
Fe1 N4 2.072(2)
Fe1 Cl1 2.2202(9)
O1 C22 1.360(4)
O1 C31 1.431(5)
O2 C38 1.357(4)
O2 C37 1.427(4)
O3 N5 1.225(4)
O4 N5 1.233(4)
O5 N6 1.214(4)
O6 N6 1.226(5)
N1 C4 1.377(4)
N1 C1 1.379(4)
N2 C9 1.378(4)
N2 C6 1.379(4)
N3 C14 1.375(4)
N3 C11 1.381(4)
N4 C16 1.355(4)
N4 C19 1.377(4)
N5 C51 1.459(4)
N6 C57 1.463(4)
C1 C20 1.389(4)
C1 C2 1.440(4)
C2 C3 1.353(4)
C2 H2 0.9500
C3 C4 1.431(4)
C3 H3 0.9500
C4 C5 1.391(4)
C5 C6 1.403(4)
C5 C21 1.486(4)
C6 C7 1.419(4)
C7 C8 1.348(4)
C7 H7 0.9500
C8 C9 1.442(4)
C8 H8 0.9500
C9 C10 1.409(4)
C10 C11 1.398(4)
C10 C48 1.491(4)
C11 C12 1.433(4)
C12 C13 1.347(4)
C12 H12 0.9500
C13 C14 1.435(4)
C13 H13 0.9500
C14 C15 1.383(4)
C15 C16 1.401(4)
C15 C39 1.498(4)
C16 C17 1.449(4)
C17 C18 1.342(5)
C17 H17 0.9500
C18 C19 1.438(4)
C18 H18 0.9500
C19 C20 1.385(4)
C20 C54 1.506(4)
C21 C22 1.380(5)
C21 C26 1.395(5)
C22 C23 1.398(5)
C23 C24 1.370(7)
C23 H23 0.9500
C24 C25 1.389(7)
C24 H24 0.9500
C25 C26 1.409(5)
C25 C27 1.534(6)
C26 H26 0.9500
C27 C29 1.503(10)
C27 C30 1.509(7)
C27 C28 1.583(10)
C28 H28A 0.9800
C28 H28B 0.9800
C28 H28C 0.9800
C29 H29A 0.9800
C29 H29B 0.9800
C29 H29C 0.9800
C30 H30A 0.9800
C30 H30B 0.9800
C30 H30C 0.9800
C31 C32 1.517(6)
C31 H31A 0.9900
C31 H31B 0.9900
C32 C33 1.525(5)
C32 H32A 0.9900
C32 H32B 0.9900
C33 C34 1.513(5)
C33 H33A 0.9900
C33 H33B 0.9900
C34 C35 1.510(5)
C34 H34A 0.9900
C34 H34B 0.9900
C35 C36 1.512(6)
C35 H35A 0.9900
C35 H35B 0.9900
C36 C37 1.477(6)
C36 H36A 0.9900
C36 H36B 0.9900
C37 H37A 0.9900
C37 H37B 0.9900
C38 C39 1.383(5)
C38 C43 1.409(5)
C39 C40 1.386(4)
C40 C41 1.402(5)
C40 H40 0.9500
C41 C42 1.375(6)
C41 C44 1.515(5)
C42 C43 1.388(6)
C42 H42 0.9500
C43 H43 0.9500
C44 C45 1.450(9)
C44 C47 1.520(6)
C44 C46 1.548(8)
C45 H45A 0.9800
C45 H45B 0.9800
C45 H45C 0.9800
C46 H46A 0.9800
C46 H46B 0.9800
C46 H46C 0.9800
C47 H47A 0.9800
C47 H47B 0.9800
C47 H47C 0.9800
C48 C49 1.383(5)
C48 C53 1.404(4)
C49 C50 1.384(4)
C49 H49 0.9500
C50 C51 1.392(5)
C50 H50 0.9500
C51 C52 1.380(5)
C52 C53 1.385(5)
C52 H52 0.9500
C53 H53 0.9500
C54 C59 1.377(5)
C54 C55 1.394(5)
C55 C56 1.372(5)
C55 H55 0.9500
C56 C57 1.387(5)
C56 H56 0.9500
C57 C58 1.383(5)
C58 C59 1.404(5)
C58 H58 0.9500
C59 H59 0.9500

loop_
_geom_torsion_atom_site_label_1
_geom_torsion_atom_site_label_2
_geom_torsion_atom_site_label_3
_geom_torsion_atom_site_label_4
_geom_torsion
N2 Fe1 N1 C4 10.7(3)
N3 Fe1 N1 C4 88.7(3)
N4 Fe1 N1 C4 165.4(3)
Cl1 Fe1 N1 C4 -90.8(2)
N2 Fe1 N1 C1 179.9(3)
N3 Fe1 N1 C1 -102.1(3)
N4 Fe1 N1 C1 -25.3(3)
Cl1 Fe1 N1 C1 78.4(3)
N1 Fe1 N2 C9 -178.2(2)
N3 Fe1 N2 C9 27.7(2)
N4 Fe1 N2 C9 105.5(3)
Cl1 Fe1 N2 C9 -75.0(2)
N1 Fe1 N2 C6 -11.4(3)
N3 Fe1 N2 C6 -165.5(3)
N4 Fe1 N2 C6 -87.7(3)
Cl1 Fe1 N2 C6 91.8(3)
N2 Fe1 N3 C14 165.3(3)
N1 Fe1 N3 C14 86.9(3)
N4 Fe1 N3 C14 10.7(3)
Cl1 Fe1 N3 C14 -93.5(3)
N2 Fe1 N3 C11 -27.9(3)
N1 Fe1 N3 C11 -106.3(3)
N4 Fe1 N3 C11 177.5(3)
Cl1 Fe1 N3 C11 73.3(2)
N2 Fe1 N4 C16 -90.1(3)
N1 Fe1 N4 C16 -167.0(3)
N3 Fe1 N4 C16 -12.8(3)
Cl1 Fe1 N4 C16 90.3(3)
N2 Fe1 N4 C19 104.8(3)
N1 Fe1 N4 C19 27.9(3)
N3 Fe1 N4 C19 -177.8(3)
Cl1 Fe1 N4 C19 -74.8(3)
C4 N1 C1 C20 -173.3(3)
Fe1 N1 C1 C20 15.7(5)
C4 N1 C1 C2 0.4(3)
Fe1 N1 C1 C2 -170.7(2)
N1 C1 C2 C3 -0.3(4)
C20 C1 C2 C3 173.3(3)
C1 C2 C3 C4 0.2(4)
C1 N1 C4 C5 179.4(3)
Fe1 N1 C4 C5 -9.6(5)
C1 N1 C4 C3 -0.3(4)
Fe1 N1 C4 C3 170.7(2)
C2 C3 C4 N1 0.1(4)
C2 C3 C4 C5 -179.6(3)
N1 C4 C5 C6 4.4(5)
C3 C4 C5 C6 -175.9(3)
N1 C4 C5 C21 -171.0(3)
C3 C4 C5 C21 8.7(5)
C9 N2 C6 C5 179.7(3)
Fe1 N2 C6 C5 10.8(5)
C9 N2 C6 C7 -0.3(3)
Fe1 N2 C6 C7 -169.2(2)
C4 C5 C6 N2 -5.0(5)
C21 C5 C6 N2 170.3(3)
C4 C5 C6 C7 175.0(3)
C21 C5 C6 C7 -9.7(5)
N2 C6 C7 C8 0.6(4)
C5 C6 C7 C8 -179.4(3)
C6 C7 C8 C9 -0.6(4)
C6 N2 C9 C10 171.4(3)
Fe1 N2 C9 C10 -19.4(4)
C6 N2 C9 C8 -0.1(3)
Fe1 N2 C9 C8 169.1(2)
C7 C8 C9 N2 0.4(4)
C7 C8 C9 C10 -171.2(3)
N2 C9 C10 C11 -1.4(5)
C8 C9 C10 C11 168.9(3)
N2 C9 C10 C48 -175.7(3)
C8 C9 C10 C48 -5.4(5)
C14 N3 C11 C10 -171.6(3)
Fe1 N3 C11 C10 19.3(4)
C14 N3 C11 C12 2.7(4)
Fe1 N3 C11 C12 -166.3(2)
C9 C10 C11 N3 1.4(5)
C48 C10 C11 N3 175.7(3)
C9 C10 C11 C12 -172.0(3)
C48 C10 C11 C12 2.3(5)
N3 C11 C12 C13 -3.5(4)
C10 C11 C12 C13 170.8(3)
C11 C12 C13 C14 2.7(4)
C11 N3 C14 C15 -179.2(3)
Fe1 N3 C14 C15 -10.3(5)
C11 N3 C14 C13 -1.0(3)
Fe1 N3 C14 C13 167.9(2)
C12 C13 C14 N3 -1.2(4)
C12 C13 C14 C15 177.1(3)
N3 C14 C15 C16 7.4(5)
C13 C14 C15 C16 -170.5(3)
N3 C14 C15 C39 -168.5(3)
C13 C14 C15 C39 13.5(5)
C19 N4 C16 C15 -177.7(3)
Fe1 N4 C16 C15 14.9(5)
C19 N4 C16 C17 1.5(4)
Fe1 N4 C16 C17 -165.9(2)
C14 C15 C16 N4 -10.0(5)
C39 C15 C16 N4 166.1(3)
C14 C15 C16 C17 170.9(3)
C39 C15 C16 C17 -13.0(5)
N4 C16 C17 C18 0.2(4)
C15 C16 C17 C18 179.4(3)
C16 C17 C18 C19 -1.7(4)
C16 N4 C19 C20 171.0(3)
Fe1 N4 C19 C20 -21.5(5)
C16 N4 C19 C18 -2.5(4)
Fe1 N4 C19 C18 165.0(2)
C17 C18 C19 N4 2.7(4)
C17 C18 C19 C20 -170.8(3)
N4 C19 C20 C1 -0.1(6)
C18 C19 C20 C1 172.4(3)
N4 C19 C20 C54 -172.8(3)
C18 C19 C20 C54 -0.3(5)
N1 C1 C20 C19 3.2(5)
C2 C1 C20 C19 -169.4(3)
N1 C1 C20 C54 176.0(3)
C2 C1 C20 C54 3.3(5)
C4 C5 C21 C22 74.4(4)
C6 C5 C21 C22 -101.3(4)
C4 C5 C21 C26 -100.2(4)
C6 C5 C21 C26 84.1(4)
C31 O1 C22 C21 -151.4(3)
C31 O1 C22 C23 30.7(5)
C26 C21 C22 O1 -178.1(3)
C5 C21 C22 O1 7.2(4)
C26 C21 C22 C23 -0.1(5)
C5 C21 C22 C23 -174.7(3)
O1 C22 C23 C24 178.6(4)
C21 C22 C23 C24 0.8(6)
C22 C23 C24 C25 -0.7(7)
C23 C24 C25 C26 0.0(7)
C23 C24 C25 C27 177.8(5)
C22 C21 C26 C25 -0.7(5)
C5 C21 C26 C25 173.7(3)
C24 C25 C26 C21 0.7(6)
C27 C25 C26 C21 -177.1(4)
C24 C25 C27 C29 173.4(6)
C26 C25 C27 C29 -8.9(7)
C24 C25 C27 C30 48.5(7)
C26 C25 C27 C30 -133.8(5)
C24 C25 C27 C28 -67.6(6)
C26 C25 C27 C28 110.1(5)
C22 O1 C31 C32 173.6(3)
O1 C31 C32 C33 -53.3(5)
C31 C32 C33 C34 -175.0(4)
C32 C33 C34 C35 -172.5(3)
C33 C34 C35 C36 -178.2(3)
C34 C35 C36 C37 -170.9(3)
C38 O2 C37 C36 -176.5(3)
C35 C36 C37 O2 59.6(5)
C37 O2 C38 C39 127.9(4)
C37 O2 C38 C43 -55.4(5)
O2 C38 C39 C40 178.4(3)
C43 C38 C39 C40 1.6(5)
O2 C38 C39 C15 -5.3(4)
C43 C38 C39 C15 177.9(3)
C14 C15 C39 C38 103.2(4)
C16 C15 C39 C38 -73.1(4)
C14 C15 C39 C40 -80.6(4)
C16 C15 C39 C40 103.1(4)
C38 C39 C40 C41 -0.7(5)
C15 C39 C40 C41 -176.8(3)
C39 C40 C41 C42 0.1(6)
C39 C40 C41 C44 -179.8(4)
C40 C41 C42 C43 -0.4(7)
C44 C41 C42 C43 179.5(4)
C41 C42 C43 C38 1.2(7)
O2 C38 C43 C42 -178.5(4)
C39 C38 C43 C42 -1.8(6)
C42 C41 C44 C45 56.8(8)
C40 C41 C44 C45 -123.3(8)
C42 C41 C44 C47 -177.0(4)
C40 C41 C44 C47 2.9(6)
C42 C41 C44 C46 -59.3(6)
C40 C41 C44 C46 120.5(5)
C11 C10 C48 C49 122.4(3)
C9 C10 C48 C49 -63.0(4)
C11 C10 C48 C53 -58.1(4)
C9 C10 C48 C53 116.5(3)
C53 C48 C49 C50 1.2(5)
C10 C48 C49 C50 -179.3(3)
C48 C49 C50 C51 0.5(5)
C49 C50 C51 C52 -1.7(5)
C49 C50 C51 N5 178.5(3)
O3 N5 C51 C52 7.6(5)
O4 N5 C51 C52 -171.5(3)
O3 N5 C51 C50 -172.6(3)
O4 N5 C51 C50 8.3(5)
C50 C51 C52 C53 1.1(5)
N5 C51 C52 C53 -179.1(3)
C51 C52 C53 C48 0.7(5)
C49 C48 C53 C52 -1.8(5)
C10 C48 C53 C52 178.7(3)
C19 C20 C54 C59 -120.8(4)
C1 C20 C54 C59 65.9(4)
C19 C20 C54 C55 61.8(4)
C1 C20 C54 C55 -111.5(4)
C59 C54 C55 C56 1.3(5)
C20 C54 C55 C56 178.8(3)
C54 C55 C56 C57 -3.2(5)
C55 C56 C57 C58 3.7(6)
C55 C56 C57 N6 -176.4(3)
O5 N6 C57 C58 2.0(5)
O6 N6 C57 C58 -178.8(4)
O5 N6 C57 C56 -178.0(3)
O6 N6 C57 C56 1.2(5)
C56 C57 C58 C59 -2.0(5)
N6 C57 C58 C59 178.0(3)
C55 C54 C59 C58 0.5(5)
C20 C54 C59 C58 -177.0(3)
C57 C58 C59 C54 -0.1(5)

loop_
_platon_squeeze_void_nr
_platon_squeeze_void_average_x
_platon_squeeze_void_average_y
_platon_squeeze_void_average_z
_platon_squeeze_void_volume
_platon_squeeze_void_count_electrons
_platon_squeeze_void_content
1 0.500 0.000 0.500 870 346 ' '
